data_7111551
loop_
_publ_author_name
'Tian, Xiao-Hong'
'Hao, Xiang'
'Liang, Tong-Ling'
'Chen, Chuan-Feng'

_publ_section_title
;
 Triptycene-derived calix[6]arenes: synthesis, structure and tubular
 assemblies in the solid state
;
_journal_issue 44
_journal_name_full 'Chemical Communications'
_journal_page_first 6771
_journal_page_last 6773
_journal_paper_doi 10.1039/b912323g
_journal_year 2009
_chemical_formula_sum 'C70 H72 O8'
_chemical_formula_weight 1041.28
_chemical_name_systematic
;
?
;
_space_group_IT_number 15
_symmetry_cell_setting monoclinic
_symmetry_space_group_name_Hall '-C 2yc'
_symmetry_space_group_name_H-M 'C 1 2/c 1'
_atom_sites_solution_hydrogens geom
_atom_sites_solution_primary direct
_atom_sites_solution_secondary difmap
_audit_creation_method SHELXL-97
_cell_angle_alpha 90.00
_cell_angle_beta 104.15(3)
_cell_angle_gamma 90.00
_cell_formula_units_Z 4
_cell_length_a 14.954(3)
_cell_length_b 13.561(3)
_cell_length_c 29.634(6)
_cell_measurement_reflns_used 7752
_cell_measurement_temperature 173(2)
_cell_measurement_theta_max 25.50
_cell_measurement_theta_min 2.28
_cell_volume 5827(2)
_computing_cell_refinement 'CrystalClear (Rigaku Inc., 2008)'
_computing_data_collection 'CrystalClear (Rigaku Inc., 2008)'
_computing_data_reduction 'CrystalClear (Rigaku Inc., 2008)'
_computing_molecular_graphics
;
Mercury: visualization and analysis of crystal structures, C. F. Macrae,
P. R. Edgington, P. McCabe, E. Pidcock, G. P. Shields, R. Taylor,
M. Towler and J. van de Streek, J. Appl. Cryst., 39, 453-457, 2006.
;
_computing_publication_material 'SHELX-97 (Sheldrick, 1997)'
_computing_structure_refinement 'SHELX-97 (Sheldrick, 1997)'
_computing_structure_solution 'SHELX-97 (Sheldrick, 1997)'
_diffrn_ambient_temperature 173(2)
_diffrn_detector_area_resol_mean 28.5714
_diffrn_measured_fraction_theta_full 0.999
_diffrn_measured_fraction_theta_max 0.999
_diffrn_measurement_device_type 'Saturn724+ CCD'
_diffrn_measurement_method '\w scans at fixed \c = 45\%'
_diffrn_radiation_monochromator graphite
_diffrn_radiation_source 'fine-focus sealed tube'
_diffrn_radiation_type MoK\a
_diffrn_radiation_wavelength 0.71073
_diffrn_reflns_av_R_equivalents 0.0482
_diffrn_reflns_av_sigmaI/netI 0.0349
_diffrn_reflns_limit_h_max 18
_diffrn_reflns_limit_h_min -17
_diffrn_reflns_limit_k_max 16
_diffrn_reflns_limit_k_min -16
_diffrn_reflns_limit_l_max 35
_diffrn_reflns_limit_l_min -35
_diffrn_reflns_number 28032
_diffrn_reflns_theta_full 25.50
_diffrn_reflns_theta_max 25.50
_diffrn_reflns_theta_min 2.28
_exptl_absorpt_coefficient_mu 0.076
_exptl_absorpt_correction_T_max 0.9954
_exptl_absorpt_correction_T_min 0.9564
_exptl_absorpt_correction_type multi-scan
_exptl_absorpt_process_details 'CrystalClear (Rigaku Inc., 2008)'
_exptl_crystal_colour colorless
_exptl_crystal_density_diffrn 1.187
_exptl_crystal_density_method 'not measured'
_exptl_crystal_description plate
_exptl_crystal_F_000 2224
_exptl_crystal_size_max 0.59
_exptl_crystal_size_mid 0.57
_exptl_crystal_size_min 0.06
_refine_diff_density_max 0.279
_refine_diff_density_min -0.268
_refine_diff_density_rms 0.039
_refine_ls_extinction_method none
_refine_ls_goodness_of_fit_ref 1.273
_refine_ls_hydrogen_treatment constr
_refine_ls_matrix_type full
_refine_ls_number_parameters 377
_refine_ls_number_reflns 5418
_refine_ls_number_restraints 26
_refine_ls_restrained_S_all 1.273
_refine_ls_R_factor_all 0.0834
_refine_ls_R_factor_gt 0.0769
_refine_ls_shift/su_max 0.002
_refine_ls_shift/su_mean 0.000
_refine_ls_structure_factor_coef Fsqd
_refine_ls_weighting_details 'calc w=1/[\s^2^(Fo^2^)+(0.0416P)^2^+7.3051P] where P=(Fo^2^+2Fc^2^)/3'
_refine_ls_weighting_scheme calc
_refine_ls_wR_factor_gt 0.1575
_refine_ls_wR_factor_ref 0.1607
_reflns_number_gt 5080
_reflns_number_total 5418
_reflns_threshold_expression >2sigma(I)
_cod_data_source_file b912323gsup1.cif
_cod_data_source_block a
_cod_depositor_comments
;
The following automatic conversions were performed:

'_exptl_absorpt_correction_type' value 'Multi-scan' changed to
'multi-scan' according to
/home/saulius/struct/CIF-dictionaries/cif_core.dic dictionary named
'cif_core.dic' version 2.4.2 from 2011-04-26.

Automatic conversion script
Id: cif_fix_values 1891 2012-01-12 08:04:46Z andrius 
;
_cod_original_sg_symbol_H-M C2/c
_cod_database_code 7111551

loop_
_symmetry_equiv_pos_as_xyz
'x, y, z'
'-x, y, -z+1/2'
'x+1/2, y+1/2, z'
'-x+1/2, y+1/2, -z+1/2'
'-x, -y, -z'
'x, -y, z-1/2'
'-x+1/2, -y+1/2, -z'
'x+1/2, -y+1/2, z-1/2'

loop_
_atom_site_label
_atom_site_type_symbol
_atom_site_fract_x
_atom_site_fract_y
_atom_site_fract_z
_atom_site_U_iso_or_equiv
_atom_site_adp_type
_atom_site_occupancy
_atom_site_symmetry_multiplicity
_atom_site_calc_flag
_atom_site_refinement_flags
_atom_site_disorder_assembly
_atom_site_disorder_group
O1 O 0.21063(12) 0.21856(14) 0.29263(7) 0.0513(5) Uani 1 1 d . . .
H1O1 H 0.1682 0.2037 0.3054 0.062 Uiso 1 1 d R . .
O2 O -0.06416(11) 0.18854(12) 0.08708(6) 0.0393(4) Uani 1 1 d . . .
O3 O 0.23208(11) 0.18600(13) 0.16049(6) 0.0398(4) Uani 1 1 d . . .
C1 C -0.0922(2) 0.1785(2) 0.03758(10) 0.0564(8) Uani 1 1 d . . .
H1A H -0.0837 0.1100 0.0289 0.085 Uiso 1 1 calc R . .
H1B H -0.0548 0.2221 0.0232 0.085 Uiso 1 1 calc R . .
H1C H -0.1574 0.1966 0.0267 0.085 Uiso 1 1 calc R . .
C2 C 0.5555(2) 0.3936(3) 0.44975(10) 0.0618(9) Uani 1 1 d . . .
H2A H 0.5108 0.4471 0.4484 0.093 Uiso 1 1 calc R . .
H2B H 0.6170 0.4166 0.4661 0.093 Uiso 1 1 calc R . .
H2C H 0.5379 0.3373 0.4665 0.093 Uiso 1 1 calc R . .
C3 C 0.5936(2) 0.4477(2) 0.37651(11) 0.0563(8) Uani 1 1 d . . .
H3A H 0.5517 0.5041 0.3739 0.084 Uiso 1 1 calc R . .
H3B H 0.5979 0.4272 0.3454 0.084 Uiso 1 1 calc R . .
H3C H 0.6548 0.4665 0.3950 0.084 Uiso 1 1 calc R . .
C4 C 0.62172(19) 0.2736(2) 0.40356(10) 0.0522(7) Uani 1 1 d . . .
H4A H 0.6833 0.2918 0.4219 0.078 Uiso 1 1 calc R . .
H4B H 0.6253 0.2540 0.3722 0.078 Uiso 1 1 calc R . .
H4C H 0.5982 0.2184 0.4186 0.078 Uiso 1 1 calc R . .
C5 C 0.1629(2) 0.1249(2) 0.17224(11) 0.0508(7) Uani 1 1 d . . .
H5A H 0.1724 0.0562 0.1642 0.076 Uiso 1 1 calc R . .
H5B H 0.1017 0.1468 0.1549 0.076 Uiso 1 1 calc R . .
H5C H 0.1672 0.1297 0.2057 0.076 Uiso 1 1 calc R . .
C6 C 0.14255(19) 0.5399(2) 0.00258(10) 0.0495(7) Uani 1 1 d . . .
H6A H 0.1507 0.5904 -0.0182 0.059 Uiso 1 1 calc R . .
C7 C 0.11926(18) 0.5650(2) 0.04381(9) 0.0437(6) Uani 1 1 d . . .
H7A H 0.1111 0.6321 0.0511 0.052 Uiso 1 1 calc R . .
C8 C -0.23019(18) 0.2450(2) 0.10830(10) 0.0469(7) Uani 1 1 d . . .
H8A H -0.2599 0.2361 0.0748 0.056 Uiso 1 1 calc R . .
H8B H -0.2040 0.1804 0.1205 0.056 Uiso 1 1 calc R . .
C9 C 0.14020(16) 0.3678(2) 0.02131(9) 0.0403(6) Uani 1 1 d . . .
H9A H 0.1469 0.3007 0.0136 0.048 Uiso 1 1 calc R . .
C10 C 0.21660(18) 0.4825(2) 0.19706(9) 0.0425(6) Uani 1 1 d . . .
H10A H 0.2141 0.5499 0.2053 0.051 Uiso 1 1 calc R . .
C11 C -0.15587(18) 0.4146(2) 0.12619(9) 0.0427(6) Uani 1 1 d . . .
H11A H -0.2104 0.4375 0.1338 0.051 Uiso 1 1 calc R . .
C12 C 0.27724(18) 0.4176(2) 0.22591(9) 0.0436(6) Uani 1 1 d . . .
H12A H 0.3160 0.4420 0.2540 0.052 Uiso 1 1 calc R . .
C13 C 0.29161(16) 0.25593(19) 0.31985(9) 0.0391(6) Uani 1 1 d . . .
C14 C 0.30390(17) 0.2721(2) 0.36716(9) 0.0409(6) Uani 1 1 d . . .
C15 C 0.11677(16) 0.39241(19) 0.06224(8) 0.0359(6) Uani 1 1 d . . .
C16 C 0.55658(18) 0.3621(2) 0.40029(9) 0.0439(6) Uani 1 1 d . . .
C17 C 0.10824(16) 0.49078(19) 0.07403(9) 0.0381(6) Uani 1 1 d . . .
C18 C 0.46110(17) 0.32929(19) 0.37215(9) 0.0389(6) Uani 1 1 d . . .
C19 C 0.08592(17) 0.50390(19) 0.12134(9) 0.0388(6) Uani 1 1 d . . .
H19A H 0.0815 0.5746 0.1301 0.047 Uiso 1 1 calc R . .
C20 C 0.34951(17) 0.2495(2) 0.24702(9) 0.0420(6) Uani 1 1 d . . .
H20A H 0.3261 0.1812 0.2414 0.050 Uiso 1 1 calc R . .
H20B H 0.4100 0.2526 0.2390 0.050 Uiso 1 1 calc R . .
C21 C 0.15387(18) 0.4428(2) -0.00845(9) 0.0473(7) Uani 1 1 d . . .
H21A H 0.1710 0.4269 -0.0364 0.057 Uiso 1 1 calc R . .
C22 C 0.38836(17) 0.3099(2) 0.39226(9) 0.0404(6) Uani 1 1 d . . .
H22A H 0.3963 0.3229 0.4245 0.049 Uiso 1 1 calc R . .
C23 C 0.36336(16) 0.27288(19) 0.29822(9) 0.0383(6) Uani 1 1 d . . .
C24 C 0.16011(17) 0.44658(18) 0.15615(9) 0.0367(6) Uani 1 1 d . . .
C25 C 0.22616(16) 0.28392(18) 0.17327(8) 0.0354(5) Uani 1 1 d . . .
C26 C 0.16550(16) 0.34751(18) 0.14413(8) 0.0339(5) Uani 1 1 d . . .
C27 C 0.28286(16) 0.31888(19) 0.21497(8) 0.0371(6) Uani 1 1 d . . .
C28 C 0.44632(17) 0.30924(19) 0.32477(9) 0.0387(6) Uani 1 1 d . . .
H28A H 0.4951 0.3210 0.3100 0.046 Uiso 1 1 calc R . .
C29 C 0.00406(16) 0.34774(18) 0.10565(8) 0.0341(5) Uani 1 1 d . . .
C30 C 0.09835(16) 0.31988(18) 0.09822(8) 0.0344(5) Uani 1 1 d . . .
H30A H 0.1028 0.2493 0.0893 0.041 Uiso 1 1 calc R . .
C31 C -0.15144(17) 0.31740(19) 0.11259(9) 0.0380(6) Uani 1 1 d . . .
C32 C -0.00247(17) 0.44607(18) 0.11896(8) 0.0360(6) Uani 1 1 d . . .
C33 C -0.07037(16) 0.28530(18) 0.10150(8) 0.0345(5) Uani 1 1 d . . .
C34 C -0.08245(18) 0.48001(19) 0.12910(9) 0.0406(6) Uani 1 1 d . . .
H34A H -0.0875 0.5467 0.1379 0.049 Uiso 1 1 calc R . .
O4 O 0.0423(3) 0.1637(3) 0.29790(15) 0.0622(11) Uani 0.50 1 d PDU A -1
H1O4 H 0.0139 0.2140 0.2854 0.075 Uiso 0.50 1 d PR A -1
C35 C 0.0109(8) 0.0907(5) 0.2630(2) 0.073(2) Uani 0.50 1 d PDU A -1
H35A H 0.0640 0.0608 0.2543 0.109 Uiso 0.50 1 calc PR A -1
H35B H -0.0295 0.1215 0.2355 0.109 Uiso 0.50 1 calc PR A -1
H35C H -0.0233 0.0397 0.2751 0.109 Uiso 0.50 1 calc PR A -1
O5 O 0.0635(3) 0.3304(4) 0.23714(19) 0.0730(13) Uani 0.50 1 d PDU B -1
H1O5 H 0.1068 0.3198 0.2607 0.088 Uiso 0.50 1 d PR B -1
C36 C -0.0042(17) 0.3875(7) 0.2526(14) 0.108(3) Uani 0.50 1 d PDU B -1
H36A H -0.0144 0.3587 0.2812 0.162 Uiso 0.50 1 calc PR B -1
H36B H -0.0622 0.3873 0.2284 0.162 Uiso 0.50 1 calc PR B -1
H36C H 0.0178 0.4554 0.2586 0.162 Uiso 0.50 1 calc PR B -1

loop_
_atom_site_aniso_label
_atom_site_aniso_U_11
_atom_site_aniso_U_22
_atom_site_aniso_U_33
_atom_site_aniso_U_23
_atom_site_aniso_U_13
_atom_site_aniso_U_12
O1 0.0319(10) 0.0554(12) 0.0656(13) 0.0086(10) 0.0098(9) -0.0044(9)
O2 0.0382(9) 0.0370(10) 0.0452(10) -0.0044(8) 0.0148(8) -0.0051(7)
O3 0.0387(10) 0.0373(10) 0.0454(10) -0.0024(8) 0.0142(8) 0.0004(8)
C1 0.067(2) 0.0568(18) 0.0470(17) -0.0152(14) 0.0174(15) -0.0024(15)
C2 0.0543(18) 0.080(2) 0.0512(18) -0.0168(16) 0.0123(15) -0.0070(16)
C3 0.0542(18) 0.0527(18) 0.0629(19) -0.0052(15) 0.0159(15) -0.0094(14)
C4 0.0380(15) 0.0610(19) 0.0552(18) 0.0014(14) 0.0068(13) 0.0012(13)
C5 0.0523(17) 0.0404(15) 0.0630(19) 0.0009(13) 0.0202(15) -0.0061(13)
C6 0.0471(16) 0.0574(18) 0.0417(15) 0.0091(13) 0.0064(13) -0.0106(13)
C7 0.0409(15) 0.0409(15) 0.0460(15) 0.0040(12) 0.0038(12) -0.0074(12)
C8 0.0372(14) 0.0566(17) 0.0519(16) -0.0142(13) 0.0207(13) -0.0101(12)
C9 0.0321(13) 0.0496(15) 0.0386(14) -0.0003(12) 0.0076(11) -0.0032(11)
C10 0.0478(15) 0.0389(14) 0.0400(14) -0.0012(11) 0.0090(12) -0.0063(12)
C11 0.0370(14) 0.0490(16) 0.0454(15) -0.0053(12) 0.0165(12) -0.0004(12)
C12 0.0422(15) 0.0485(16) 0.0380(14) -0.0031(12) 0.0060(12) -0.0087(12)
C13 0.0273(12) 0.0437(15) 0.0457(15) 0.0083(11) 0.0080(11) 0.0042(11)
C14 0.0355(13) 0.0471(15) 0.0434(15) 0.0094(12) 0.0162(12) 0.0098(11)
C15 0.0260(12) 0.0457(15) 0.0347(13) 0.0013(11) 0.0047(10) -0.0031(10)
C16 0.0388(14) 0.0508(16) 0.0434(15) -0.0030(12) 0.0125(12) -0.0015(12)
C17 0.0294(12) 0.0433(14) 0.0402(14) 0.0018(11) 0.0058(11) -0.0072(11)
C18 0.0351(13) 0.0433(14) 0.0401(14) 0.0033(11) 0.0127(11) 0.0052(11)
C19 0.0401(14) 0.0352(13) 0.0411(14) 0.0011(11) 0.0096(11) -0.0039(11)
C20 0.0343(13) 0.0531(16) 0.0402(14) 0.0004(12) 0.0118(11) 0.0027(12)
C21 0.0422(15) 0.0641(19) 0.0371(14) 0.0047(13) 0.0127(12) -0.0067(13)
C22 0.0381(14) 0.0481(15) 0.0373(14) 0.0046(11) 0.0134(11) 0.0078(12)
C23 0.0331(13) 0.0439(14) 0.0388(14) 0.0056(11) 0.0106(11) 0.0056(11)
C24 0.0364(13) 0.0371(13) 0.0381(13) 0.0017(11) 0.0122(11) -0.0049(11)
C25 0.0323(12) 0.0385(14) 0.0390(14) -0.0004(11) 0.0153(11) -0.0024(10)
C26 0.0307(12) 0.0381(13) 0.0343(13) -0.0007(10) 0.0104(10) -0.0043(10)
C27 0.0335(13) 0.0430(14) 0.0360(13) 0.0028(11) 0.0108(11) -0.0022(11)
C28 0.0328(13) 0.0467(15) 0.0393(14) 0.0061(11) 0.0140(11) 0.0057(11)
C29 0.0322(12) 0.0397(14) 0.0316(12) 0.0018(10) 0.0103(10) -0.0020(10)
C30 0.0311(12) 0.0355(13) 0.0377(13) -0.0010(10) 0.0104(10) -0.0023(10)
C31 0.0335(13) 0.0461(15) 0.0367(14) -0.0043(11) 0.0126(11) -0.0046(11)
C32 0.0367(13) 0.0375(13) 0.0337(13) 0.0005(10) 0.0084(11) -0.0021(11)
C33 0.0342(13) 0.0365(13) 0.0340(13) -0.0021(10) 0.0109(11) -0.0014(10)
C34 0.0437(15) 0.0380(14) 0.0411(14) -0.0034(11) 0.0125(12) 0.0028(11)
O4 0.048(2) 0.072(3) 0.069(3) 0.000(2) 0.019(2) -0.006(2)
C35 0.065(5) 0.078(4) 0.077(6) -0.013(3) 0.020(6) -0.009(4)
O5 0.060(3) 0.080(3) 0.080(3) 0.013(3) 0.020(2) 0.010(2)
C36 0.120(6) 0.115(5) 0.093(7) -0.027(8) 0.034(4) -0.012(9)

loop_
_atom_type_symbol
_atom_type_description
_atom_type_scat_dispersion_real
_atom_type_scat_dispersion_imag
_atom_type_scat_source
C C 0.0033 0.0016 'International Tables Vol C Tables 4.2.6.8 and 6.1.1.4'
H H 0.0000 0.0000 'International Tables Vol C Tables 4.2.6.8 and 6.1.1.4'
O O 0.0106 0.0060 'International Tables Vol C Tables 4.2.6.8 and 6.1.1.4'

loop_
_geom_angle_atom_site_label_1
_geom_angle_atom_site_label_2
_geom_angle_atom_site_label_3
_geom_angle
_geom_angle_site_symmetry_1
_geom_angle_site_symmetry_3
C13 O1 H1O1 118.5 . .
C33 O2 C1 112.3(2) . .
C25 O3 C5 112.86(19) . .
O2 C1 H1A 109.5 . .
O2 C1 H1B 109.5 . .
H1A C1 H1B 109.5 . .
O2 C1 H1C 109.5 . .
H1A C1 H1C 109.5 . .
H1B C1 H1C 109.5 . .
C16 C2 H2A 109.5 . .
C16 C2 H2B 109.5 . .
H2A C2 H2B 109.5 . .
C16 C2 H2C 109.5 . .
H2A C2 H2C 109.5 . .
H2B C2 H2C 109.5 . .
C16 C3 H3A 109.5 . .
C16 C3 H3B 109.5 . .
H3A C3 H3B 109.5 . .
C16 C3 H3C 109.5 . .
H3A C3 H3C 109.5 . .
H3B C3 H3C 109.5 . .
C16 C4 H4A 109.5 . .
C16 C4 H4B 109.5 . .
H4A C4 H4B 109.5 . .
C16 C4 H4C 109.5 . .
H4A C4 H4C 109.5 . .
H4B C4 H4C 109.5 . .
O3 C5 H5A 109.5 . .
O3 C5 H5B 109.5 . .
H5A C5 H5B 109.5 . .
O3 C5 H5C 109.5 . .
H5A C5 H5C 109.5 . .
H5B C5 H5C 109.5 . .
C21 C6 C7 120.9(3) . .
C21 C6 H6A 119.5 . .
C7 C6 H6A 119.5 . .
C17 C7 C6 119.0(3) . .
C17 C7 H7A 120.5 . .
C6 C7 H7A 120.5 . .
C14 C8 C31 116.5(2) 2 .
C14 C8 H8A 108.2 2 .
C31 C8 H8A 108.2 . .
C14 C8 H8B 108.2 2 .
C31 C8 H8B 108.2 . .
H8A C8 H8B 107.3 . .
C15 C9 C21 119.2(3) . .
C15 C9 H9A 120.4 . .
C21 C9 H9A 120.4 . .
C24 C10 C12 118.7(3) . .
C24 C10 H10A 120.6 . .
C12 C10 H10A 120.6 . .
C31 C11 C34 122.0(2) . .
C31 C11 H11A 119.0 . .
C34 C11 H11A 119.0 . .
C27 C12 C10 122.2(2) . .
C27 C12 H12A 118.9 . .
C10 C12 H12A 118.9 . .
O1 C13 C14 122.1(2) . .
O1 C13 C23 117.1(2) . .
C14 C13 C23 120.7(2) . .
C13 C14 C22 118.4(2) . .
C13 C14 C8 121.2(2) . 2
C22 C14 C8 120.4(2) . 2
C9 C15 C17 120.6(2) . .
C9 C15 C30 125.9(2) . .
C17 C15 C30 113.5(2) . .
C3 C16 C2 108.6(2) . .
C3 C16 C18 111.3(2) . .
C2 C16 C18 112.0(2) . .
C3 C16 C4 109.1(2) . .
C2 C16 C4 108.3(2) . .
C18 C16 C4 107.4(2) . .
C7 C17 C15 120.1(2) . .
C7 C17 C19 126.6(2) . .
C15 C17 C19 113.3(2) . .
C22 C18 C28 116.6(2) . .
C22 C18 C16 123.0(2) . .
C28 C18 C16 120.1(2) . .
C32 C19 C17 106.2(2) . .
C32 C19 C24 104.3(2) . .
C17 C19 C24 105.9(2) . .
C32 C19 H19A 113.2 . .
C17 C19 H19A 113.2 . .
C24 C19 H19A 113.2 . .
C23 C20 C27 113.9(2) . .
C23 C20 H20A 108.8 . .
C27 C20 H20A 108.8 . .
C23 C20 H20B 108.8 . .
C27 C20 H20B 108.8 . .
H20A C20 H20B 107.7 . .
C6 C21 C9 120.1(3) . .
C6 C21 H21A 119.9 . .
C9 C21 H21A 119.9 . .
C18 C22 C14 122.9(2) . .
C18 C22 H22A 118.6 . .
C14 C22 H22A 118.6 . .
C28 C23 C13 118.6(2) . .
C28 C23 C20 121.8(2) . .
C13 C23 C20 119.6(2) . .
C10 C24 C26 120.0(2) . .
C10 C24 C19 126.8(2) . .
C26 C24 C19 113.2(2) . .
C26 C25 O3 119.9(2) . .
C26 C25 C27 120.1(2) . .
O3 C25 C27 119.9(2) . .
C25 C26 C24 120.5(2) . .
C25 C26 C30 126.1(2) . .
C24 C26 C30 113.4(2) . .
C12 C27 C25 118.4(2) . .
C12 C27 C20 121.3(2) . .
C25 C27 C20 120.3(2) . .
C23 C28 C18 122.7(2) . .
C23 C28 H28A 118.6 . .
C18 C28 H28A 118.6 . .
C33 C29 C32 119.9(2) . .
C33 C29 C30 126.1(2) . .
C32 C29 C30 114.0(2) . .
C15 C30 C29 105.80(19) . .
C15 C30 C26 105.84(19) . .
C29 C30 C26 103.89(19) . .
C15 C30 H30A 113.5 . .
C29 C30 H30A 113.5 . .
C26 C30 H30A 113.5 . .
C11 C31 C33 118.0(2) . .
C11 C31 C8 123.4(2) . .
C33 C31 C8 118.6(2) . .
C34 C32 C29 120.1(2) . .
C34 C32 C19 127.3(2) . .
C29 C32 C19 112.6(2) . .
C29 C33 O2 119.6(2) . .
C29 C33 C31 120.9(2) . .
O2 C33 C31 119.5(2) . .
C32 C34 C11 118.9(2) . .
C32 C34 H34A 120.5 . .
C11 C34 H34A 120.5 . .
C35 O4 H1O4 101.7 . .
C36 O5 H1O5 106.8 . .

loop_
_geom_bond_atom_site_label_1
_geom_bond_atom_site_label_2
_geom_bond_distance
_geom_bond_site_symmetry_2
O1 C13 1.377(3) .
O1 H1O1 0.8399 .
O2 C33 1.390(3) .
O2 C1 1.430(3) .
O3 C25 1.390(3) .
O3 C5 1.434(3) .
C1 H1A 0.9800 .
C1 H1B 0.9800 .
C1 H1C 0.9800 .
C2 C16 1.531(4) .
C2 H2A 0.9800 .
C2 H2B 0.9800 .
C2 H2C 0.9800 .
C3 C16 1.529(4) .
C3 H3A 0.9800 .
C3 H3B 0.9800 .
C3 H3C 0.9800 .
C4 C16 1.534(4) .
C4 H4A 0.9800 .
C4 H4B 0.9800 .
C4 H4C 0.9800 .
C5 H5A 0.9800 .
C5 H5B 0.9800 .
C5 H5C 0.9800 .
C6 C21 1.377(4) .
C6 C7 1.392(4) .
C6 H6A 0.9500 .
C7 C17 1.384(4) .
C7 H7A 0.9500 .
C8 C14 1.507(3) 2
C8 C31 1.515(3) .
C8 H8A 0.9900 .
C8 H8B 0.9900 .
C9 C15 1.383(3) .
C9 C21 1.393(4) .
C9 H9A 0.9500 .
C10 C24 1.386(4) .
C10 C12 1.396(4) .
C10 H10A 0.9500 .
C11 C31 1.384(4) .
C11 C34 1.398(4) .
C11 H11A 0.9500 .
C12 C27 1.385(4) .
C12 H12A 0.9500 .
C13 C14 1.386(4) .
C13 C23 1.397(3) .
C14 C22 1.397(4) .
C14 C8 1.507(3) 2
C15 C17 1.393(4) .
C15 C30 1.524(3) .
C16 C18 1.533(4) .
C17 C19 1.529(4) .
C18 C22 1.387(3) .
C18 C28 1.394(3) .
C19 C32 1.524(3) .
C19 C24 1.530(4) .
C19 H19A 1.0000 .
C20 C23 1.514(3) .
C20 C27 1.522(4) .
C20 H20A 0.9900 .
C20 H20B 0.9900 .
C21 H21A 0.9500 .
C22 H22A 0.9500 .
C23 C28 1.387(4) .
C24 C26 1.397(3) .
C25 C26 1.389(3) .
C25 C27 1.399(3) .
C26 C30 1.527(3) .
C28 H28A 0.9500 .
C29 C33 1.380(3) .
C29 C32 1.401(3) .
C29 C30 1.527(3) .
C30 H30A 1.0000 .
C31 C33 1.401(3) .
C32 C34 1.381(3) .
C34 H34A 0.9500 .
O4 C35 1.426(6) .
O4 H1O4 0.8400 .
C35 H35A 0.9800 .
C35 H35B 0.9800 .
C35 H35C 0.9800 .
O5 C36 1.435(10) .
O5 H1O5 0.8401 .
C36 H36A 0.9800 .
C36 H36B 0.9800 .
C36 H36C 0.9800 .

loop_
_geom_hbond_atom_site_label_D
_geom_hbond_atom_site_label_H
_geom_hbond_atom_site_label_A
_geom_hbond_distance_DH
_geom_hbond_distance_HA
_geom_hbond_distance_DA
_geom_hbond_angle_DHA
_geom_hbond_site_symmetry_A
O1 H1O1 O4 0.84 1.92 2.666(4) 147.5 .
O4 H1O4 O5 0.84 1.97 2.808(7) 171.7 2
O4 H1O4 O5 0.84 2.37 2.954(7) 127.5 .
O5 H1O5 O1 0.84 2.12 2.842(5) 144.6 .

loop_
_geom_torsion_atom_site_label_1
_geom_torsion_atom_site_label_2
_geom_torsion_atom_site_label_3
_geom_torsion_atom_site_label_4
_geom_torsion
_geom_torsion_site_symmetry_1
_geom_torsion_site_symmetry_4
C21 C6 C7 C17 0.5(4) . .
C24 C10 C12 C27 0.1(4) . .
O1 C13 C14 C22 179.8(2) . .
C23 C13 C14 C22 2.8(4) . .
O1 C13 C14 C8 2.8(4) . 2
C23 C13 C14 C8 -174.1(2) . 2
C21 C9 C15 C17 -1.0(4) . .
C21 C9 C15 C30 179.2(2) . .
C6 C7 C17 C15 -2.6(4) . .
C6 C7 C17 C19 177.9(2) . .
C9 C15 C17 C7 2.8(4) . .
C30 C15 C17 C7 -177.4(2) . .
C9 C15 C17 C19 -177.6(2) . .
C30 C15 C17 C19 2.2(3) . .
C3 C16 C18 C22 -135.1(3) . .
C2 C16 C18 C22 -13.3(4) . .
C4 C16 C18 C22 105.5(3) . .
C3 C16 C18 C28 50.5(3) . .
C2 C16 C18 C28 172.4(3) . .
C4 C16 C18 C28 -68.9(3) . .
C7 C17 C19 C32 122.8(3) . .
C15 C17 C19 C32 -56.8(3) . .
C7 C17 C19 C24 -126.7(3) . .
C15 C17 C19 C24 53.8(3) . .
C7 C6 C21 C9 1.3(4) . .
C15 C9 C21 C6 -1.1(4) . .
C28 C18 C22 C14 0.1(4) . .
C16 C18 C22 C14 -174.4(2) . .
C13 C14 C22 C18 -1.9(4) . .
C8 C14 C22 C18 175.1(2) 2 .
O1 C13 C23 C28 -179.1(2) . .
C14 C13 C23 C28 -2.0(4) . .
O1 C13 C23 C20 -0.3(4) . .
C14 C13 C23 C20 176.8(2) . .
C27 C20 C23 C28 -111.1(3) . .
C27 C20 C23 C13 70.1(3) . .
C12 C10 C24 C26 -0.9(4) . .
C12 C10 C24 C19 176.5(2) . .
C32 C19 C24 C10 -121.8(3) . .
C17 C19 C24 C10 126.3(3) . .
C32 C19 C24 C26 55.8(3) . .
C17 C19 C24 C26 -56.1(3) . .
C5 O3 C25 C26 -83.9(3) . .
C5 O3 C25 C27 97.6(3) . .
O3 C25 C26 C24 -178.8(2) . .
C27 C25 C26 C24 -0.3(3) . .
O3 C25 C26 C30 2.7(4) . .
C27 C25 C26 C30 -178.8(2) . .
C10 C24 C26 C25 1.0(4) . .
C19 C24 C26 C25 -176.8(2) . .
C10 C24 C26 C30 179.7(2) . .
C19 C24 C26 C30 1.9(3) . .
C10 C12 C27 C25 0.6(4) . .
C10 C12 C27 C20 -179.9(2) . .
C26 C25 C27 C12 -0.5(4) . .
O3 C25 C27 C12 178.0(2) . .
C26 C25 C27 C20 -180.0(2) . .
O3 C25 C27 C20 -1.5(3) . .
C23 C20 C27 C12 34.3(3) . .
C23 C20 C27 C25 -146.3(2) . .
C13 C23 C28 C18 0.2(4) . .
C20 C23 C28 C18 -178.6(2) . .
C22 C18 C28 C23 0.8(4) . .
C16 C18 C28 C23 175.5(2) . .
C9 C15 C30 C29 -126.8(2) . .
C17 C15 C30 C29 53.4(3) . .
C9 C15 C30 C26 123.3(3) . .
C17 C15 C30 C26 -56.5(3) . .
C33 C29 C30 C15 125.6(3) . .
C32 C29 C30 C15 -56.0(3) . .
C33 C29 C30 C26 -123.1(3) . .
C32 C29 C30 C26 55.2(3) . .
C25 C26 C30 C15 -127.4(2) . .
C24 C26 C30 C15 54.0(3) . .
C25 C26 C30 C29 121.4(2) . .
C24 C26 C30 C29 -57.2(3) . .
C34 C11 C31 C33 -0.1(4) . .
C34 C11 C31 C8 -179.0(3) . .
C14 C8 C31 C11 -17.9(4) 2 .
C14 C8 C31 C33 163.3(2) 2 .
C33 C29 C32 C34 1.7(4) . .
C30 C29 C32 C34 -176.8(2) . .
C33 C29 C32 C19 -179.6(2) . .
C30 C29 C32 C19 2.0(3) . .
C17 C19 C32 C34 -127.4(3) . .
C24 C19 C32 C34 121.0(3) . .
C17 C19 C32 C29 53.9(3) . .
C24 C19 C32 C29 -57.7(3) . .
C32 C29 C33 O2 178.3(2) . .
C30 C29 C33 O2 -3.4(4) . .
C32 C29 C33 C31 -3.1(4) . .
C30 C29 C33 C31 175.1(2) . .
C1 O2 C33 C29 -89.3(3) . .
C1 O2 C33 C31 92.1(3) . .
C11 C31 C33 C29 2.3(4) . .
C8 C31 C33 C29 -178.8(2) . .
C11 C31 C33 O2 -179.1(2) . .
C8 C31 C33 O2 -0.2(4) . .
C29 C32 C34 C11 0.5(4) . .
C19 C32 C34 C11 -178.1(2) . .
C31 C11 C34 C32 -1.3(4) . .
